data_2226527
loop_
_publ_author_name
'Luo, Zhong-Hua'
'Chang, Jin'
'Feng, Mei-Li'
'Zhang, Qin'
'Zhu, Hong-Jun'

_publ_section_title
;
 1,4-Dibromo-2,5-dimethoxybenzene
;
_journal_issue 7
_journal_name_full 'Acta Crystallographica Section E'
_journal_page_first o1806
_journal_paper_doi 10.1107/S1600536810023548
_journal_volume 66
_journal_year 2010
_chemical_formula_iupac 'C8 H8 Br2 O2'
_chemical_formula_moiety 'C8 H8 Br2 O2'
_chemical_formula_sum 'C8 H8 Br2 O2'
_chemical_formula_weight 295.94
_chemical_name_systematic
;
1,4-Dibromo-2,5-dimethoxybenzene
;
_space_group_IT_number 14
_symmetry_cell_setting monoclinic
_symmetry_space_group_name_Hall '-P 2yn'
_symmetry_space_group_name_H-M 'P 1 21/n 1'
_atom_sites_solution_hydrogens geom
_atom_sites_solution_primary direct
_atom_sites_solution_secondary difmap
_audit_creation_method SHELXL-97
_cell_angle_alpha 90.00
_cell_angle_beta 90.14(3)
_cell_angle_gamma 90.00
_cell_formula_units_Z 2
_cell_length_a 6.5730(10)
_cell_length_b 8.438(2)
_cell_length_c 8.756(2)
_cell_measurement_reflns_used 25
_cell_measurement_temperature 298(2)
_cell_measurement_theta_max 13
_cell_measurement_theta_min 9
_cell_volume 485.63(18)
_computing_cell_refinement 'CAD-4 Software (Enraf--Nonius, 1985)'
_computing_data_collection 'CAD-4 Software (Enraf--Nonius, 1985)'
_computing_data_reduction 'XCAD4 (Harms & Wocadlo, 1995)'
_computing_molecular_graphics 'SHELXTL (Sheldrick, 2008)'
_computing_publication_material 'SHELXTL (Sheldrick, 2008)'
_computing_structure_refinement 'SHELXL97 (Sheldrick, 2008)'
_computing_structure_solution 'SHELXS97 (Sheldrick, 2008)'
_diffrn_ambient_temperature 298(2)
_diffrn_measured_fraction_theta_full 1.000
_diffrn_measured_fraction_theta_max 1.000
_diffrn_measurement_device_type 'Enraf--Nonius CAD-4'
_diffrn_measurement_method \w/2\q
_diffrn_radiation_monochromator graphite
_diffrn_radiation_source 'fine-focus sealed tube'
_diffrn_radiation_type MoK\a
_diffrn_radiation_wavelength 0.71073
_diffrn_reflns_av_R_equivalents 0.1123
_diffrn_reflns_av_sigmaI/netI 0.1146
_diffrn_reflns_limit_h_max 7
_diffrn_reflns_limit_h_min -7
_diffrn_reflns_limit_k_max 0
_diffrn_reflns_limit_k_min -10
_diffrn_reflns_limit_l_max 10
_diffrn_reflns_limit_l_min -10
_diffrn_reflns_number 1761
_diffrn_reflns_theta_full 25.29
_diffrn_reflns_theta_max 25.29
_diffrn_reflns_theta_min 3.35
_diffrn_standards_decay_% 1
_diffrn_standards_interval_count 200
_diffrn_standards_interval_time 120
_diffrn_standards_number 3
_exptl_absorpt_coefficient_mu 8.303
_exptl_absorpt_correction_T_max 0.4906
_exptl_absorpt_correction_T_min 0.2875
_exptl_absorpt_correction_type psi-scan
_exptl_absorpt_process_details '(North <i>et al.</i>,  1968)'
_exptl_crystal_colour colourless
_exptl_crystal_density_diffrn 2.024
_exptl_crystal_density_method 'not measured'
_exptl_crystal_description block
_exptl_crystal_F_000 284
_exptl_crystal_size_max 0.20
_exptl_crystal_size_mid 0.10
_exptl_crystal_size_min 0.10
_refine_diff_density_max 0.576
_refine_diff_density_min -0.410
_refine_ls_extinction_method none
_refine_ls_goodness_of_fit_ref 1.009
_refine_ls_hydrogen_treatment constr
_refine_ls_matrix_type full
_refine_ls_number_parameters 55
_refine_ls_number_reflns 884
_refine_ls_number_restraints 0
_refine_ls_restrained_S_all 1.009
_refine_ls_R_factor_all 0.0707
_refine_ls_R_factor_gt 0.0439
_refine_ls_shift/su_max 0.000
_refine_ls_shift/su_mean 0.000
_refine_ls_structure_factor_coef Fsqd
_refine_ls_weighting_details 'calc w=1/[\s^2^(Fo^2^)+(0.03P)^2^+0.00P] where P=(Fo^2^+2Fc^2^)/3'
_refine_ls_weighting_scheme calc
_refine_ls_wR_factor_gt 0.0939
_refine_ls_wR_factor_ref 0.1021
_reflns_number_gt 622
_reflns_number_total 884
_reflns_threshold_expression >2sigma(I)
_cod_data_source_file im2205.cif
_cod_data_source_block I
_cod_original_cell_volume 485.6(2)
_cod_original_sg_symbol_H-M 'P 21/n'
_cod_database_code 2226527
_cod_database_fobs_code 2226527

loop_
_symmetry_equiv_pos_as_xyz
'x, y, z'
'-x+1/2, y+1/2, -z+1/2'
'-x, -y, -z'
'x-1/2, -y-1/2, z-1/2'

loop_
_atom_site_type_symbol
_atom_site_label
_atom_site_fract_x
_atom_site_fract_y
_atom_site_fract_z
_atom_site_U_iso_or_equiv
_atom_site_adp_type
_atom_site_calc_flag
_atom_site_refinement_flags
_atom_site_occupancy
_atom_site_disorder_assembly
_atom_site_disorder_group
Br Br 0.26386(11) 0.73471(7) 0.78061(8) 0.0598(3) Uani d . 1 . .
O O -0.1091(7) 0.5578(5) 0.7000(5) 0.0551(11) Uani d . 1 . .
C C1 -0.0605(9) 0.5256(6) 0.8479(6) 0.0394(13) Uani d . 1 . .
C C2 0.1090(9) 0.5986(5) 0.9077(7) 0.0400(13) Uani d . 1 . .
C C3 0.1721(9) 0.5752(5) 1.0558(7) 0.0433(14) Uani d . 1 . .
H H3A 0.2881 0.6260 1.0922 0.052 Uiso calc R 1 . .
C C4 -0.2593(11) 0.4649(8) 0.6294(8) 0.0649(19) Uani d . 1 . .
H H4A -0.2775 0.4993 0.5257 0.097 Uiso calc R 1 . .
H H4B -0.3852 0.4761 0.6837 0.097 Uiso calc R 1 . .
H H4C -0.2181 0.3558 0.6304 0.097 Uiso calc R 1 . .

loop_
_atom_site_aniso_label
_atom_site_aniso_U_11
_atom_site_aniso_U_22
_atom_site_aniso_U_33
_atom_site_aniso_U_12
_atom_site_aniso_U_13
_atom_site_aniso_U_23
Br 0.0762(5) 0.0516(4) 0.0517(5) -0.0207(3) 0.0162(3) 0.0026(3)
O 0.065(3) 0.055(2) 0.045(3) -0.011(2) -0.004(2) 0.0031(19)
C1 0.049(3) 0.036(3) 0.033(3) 0.002(3) 0.007(3) -0.003(2)
C2 0.047(3) 0.031(3) 0.042(4) -0.004(3) 0.009(3) -0.002(2)
C3 0.049(3) 0.034(3) 0.046(4) -0.006(3) 0.007(3) -0.003(2)
C4 0.070(5) 0.078(4) 0.047(5) -0.004(4) -0.014(4) 0.009(4)

loop_
_atom_type_symbol
_atom_type_description
_atom_type_scat_dispersion_real
_atom_type_scat_dispersion_imag
_atom_type_scat_source
C C 0.0033 0.0016 'International Tables Vol C Tables 4.2.6.8 and 6.1.1.4'
H H 0.0000 0.0000 'International Tables Vol C Tables 4.2.6.8 and 6.1.1.4'
O O 0.0106 0.0060 'International Tables Vol C Tables 4.2.6.8 and 6.1.1.4'
Br Br -0.2901 2.4595 'International Tables Vol C Tables 4.2.6.8 and 6.1.1.4'

loop_
_geom_angle_atom_site_label_1
_geom_angle_atom_site_label_2
_geom_angle_atom_site_label_3
_geom_angle_site_symmetry_1
_geom_angle_site_symmetry_3
_geom_angle
_geom_angle_publ_flag
C1 O C4 . . 118.1(5) ?
O C1 C2 . . 117.4(5) ?
O C1 C3 . 3_567 124.8(5) ?
C2 C1 C3 . 3_567 117.8(5) ?
C1 C2 C3 . . 122.5(5) ?
C1 C2 Br . . 118.9(4) ?
C3 C2 Br . . 118.6(4) ?
C2 C3 C1 . 3_567 119.7(5) ?
C2 C3 H3A . . 120.1 ?
C1 C3 H3A 3_567 . 120.1 ?
O C4 H4A . . 109.5 ?
O C4 H4B . . 109.5 ?
H4A C4 H4B . . 109.5 ?
O C4 H4C . . 109.5 ?
H4A C4 H4C . . 109.5 ?
H4B C4 H4C . . 109.5 ?

loop_
_geom_bond_atom_site_label_1
_geom_bond_atom_site_label_2
_geom_bond_site_symmetry_2
_geom_bond_distance
_geom_bond_publ_flag
Br C2 . 1.897(5) ?
O C1 . 1.361(7) ?
O C4 . 1.403(8) ?
C1 C2 . 1.375(8) ?
C1 C3 3_567 1.405(7) ?
C2 C3 . 1.375(8) ?
C3 C1 3_567 1.405(7) ?
C3 H3A . 0.9300 ?
C4 H4A . 0.9600 ?
C4 H4B . 0.9600 ?
C4 H4C . 0.9600 ?

loop_
_geom_torsion_atom_site_label_1
_geom_torsion_atom_site_label_2
_geom_torsion_atom_site_label_3
_geom_torsion_atom_site_label_4
_geom_torsion_site_symmetry_1
_geom_torsion_site_symmetry_2
_geom_torsion_site_symmetry_3
_geom_torsion_site_symmetry_4
_geom_torsion
_geom_torsion_publ_flag
C4 O C1 C2 . . . . 169.3(5) ?
C4 O C1 C3 . . . 3_567 -11.4(8) ?
O C1 C2 C3 . . . . 179.8(5) ?
C3 C1 C2 C3 3_567 . . . 0.5(8) ?
O C1 C2 Br . . . . -1.0(6) ?
C3 C1 C2 Br 3_567 . . . 179.7(4) ?
C1 C2 C3 C1 . . . 3_567 -0.5(8) ?
Br C2 C3 C1 . . . 3_567 -179.7(4) ?
